data_4079981
loop_
_publ_author_name
'Morgan, Matthew M.'
'Marwitz, Adam J. V.'
'Piers, Warren E.'
'Parvez, Masood'

_publ_section_title
;
 Comparative Lewis Acidity in Fluoroarylboranes: B(o-HC6F4)3, B(p-HC6F4)3,
 and B(C6F5)3
;
_journal_issue 1
_journal_name_full Organometallics
_journal_page_first 317
_journal_paper_doi 10.1021/om3011195
_journal_volume 32
_journal_year 2013
_chemical_formula_moiety 'C24 H18 B F12 P'
_chemical_formula_sum 'C24 H18 B F12 P'
_chemical_formula_weight 576.16
_chemical_name_systematic
;
 ?
;
_space_group_IT_number 14
_symmetry_cell_setting monoclinic
_symmetry_space_group_name_Hall '-P 2yn'
_symmetry_space_group_name_H-M 'P 1 21/n 1'
_atom_sites_solution_hydrogens geom
_atom_sites_solution_primary direct
_atom_sites_solution_secondary difmap
_cell_angle_alpha 90.00
_cell_angle_beta 92.3340(12)
_cell_angle_gamma 90.00
_cell_formula_units_Z 4
_cell_length_a 12.3768(3)
_cell_length_b 10.4815(2)
_cell_length_c 18.0249(4)
_cell_measurement_reflns_used 5536
_cell_measurement_temperature 173(2)
_cell_measurement_theta_max 27.48
_cell_measurement_theta_min 1.00
_cell_volume 2336.38(9)
_computing_cell_refinement 'HKL DENZO (Otwinowski & Minor, 1997)'
_computing_data_collection 'COLLECT (Hooft, 1998)'
_computing_data_reduction 'SCALEPACK (Otwinowski & Minor, 1997)'
_computing_molecular_graphics 'ORTEP-3 (Farrugia, 1997)'
_computing_publication_material 'SHELXL-97 (Sheldrick, 2008)'
_computing_structure_refinement 'SHELXL-97 (Sheldrick, 2008)'
_computing_structure_solution 'SIR92 (Altomare et al., 1991)'
_diffrn_ambient_temperature 173(2)
_diffrn_measured_fraction_theta_full 0.996
_diffrn_measured_fraction_theta_max 0.996
_diffrn_measurement_device_type 'Nonius APEX2 CCD'
_diffrn_measurement_method ' \w and \f scans '
_diffrn_radiation_monochromator graphite
_diffrn_radiation_source 'fine-focus sealed tube'
_diffrn_radiation_type MoK\a
_diffrn_radiation_wavelength 0.71073
_diffrn_reflns_av_R_equivalents 0.0272
_diffrn_reflns_av_sigmaI/netI 0.0304
_diffrn_reflns_limit_h_max 16
_diffrn_reflns_limit_h_min -16
_diffrn_reflns_limit_k_max 13
_diffrn_reflns_limit_k_min -13
_diffrn_reflns_limit_l_max 23
_diffrn_reflns_limit_l_min -23
_diffrn_reflns_number 10239
_diffrn_reflns_theta_full 27.50
_diffrn_reflns_theta_max 27.50
_diffrn_reflns_theta_min 2.81
_diffrn_standards_number 0
_exptl_absorpt_coefficient_mu 0.226
_exptl_absorpt_correction_T_max 0.9519
_exptl_absorpt_correction_T_min 0.9435
_exptl_absorpt_correction_type multi-scan
_exptl_absorpt_process_details 'SORTAV: (Blessing, 1997)'
_exptl_crystal_colour Colorless
_exptl_crystal_density_diffrn 1.638
_exptl_crystal_density_method 'not measured'
_exptl_crystal_description Prism
_exptl_crystal_F_000 1160
_exptl_crystal_size_max 0.26
_exptl_crystal_size_mid 0.24
_exptl_crystal_size_min 0.22
_refine_diff_density_max 0.469
_refine_diff_density_min -0.296
_refine_diff_density_rms 0.054
_refine_ls_extinction_method none
_refine_ls_goodness_of_fit_ref 1.061
_refine_ls_hydrogen_treatment constr
_refine_ls_matrix_type full
_refine_ls_number_parameters 346
_refine_ls_number_reflns 5327
_refine_ls_number_restraints 0
_refine_ls_restrained_S_all 1.061
_refine_ls_R_factor_all 0.0573
_refine_ls_R_factor_gt 0.0458
_refine_ls_shift/su_max 0.001
_refine_ls_shift/su_mean 0.000
_refine_ls_structure_factor_coef Fsqd
_refine_ls_weighting_details 'calc w=1/[\s^2^(Fo^2^)+(0.0330P)^2^+2.4097P] where P=(Fo^2^+2Fc^2^)/3'
_refine_ls_weighting_scheme calc
_refine_ls_wR_factor_gt 0.1004
_refine_ls_wR_factor_ref 0.1081
_reflns_number_gt 4453
_reflns_number_total 5327
_reflns_threshold_expression >2sigma(I)
_cod_data_source_file om3011195_si_002.cif
_cod_data_source_block Compound_I
_cod_depositor_comments
;
The following automatic conversions were performed:

'_symmetry_cell_setting' value 'Monoclinic' changed to 'monoclinic'
according to /home/saulius/struct/CIF-dictionaries/cif_core.dic
dictionary named 'cif_core.dic' version 2.4.2 from
2011-04-26.

'_exptl_absorpt_correction_type' value 'Multi-scan'
changed to 'multi-scan' according to
/home/saulius/struct/CIF-dictionaries/cif_core.dic dictionary named
'cif_core.dic' version 2.4.2 from 2011-04-26.

Automatic conversion script
Id: cif_fix_values 1891 2012-01-12 08:04:46Z andrius 
;
_cod_original_sg_symbol_H-M 'P 21/n'
_cod_database_code 4079981

loop_
_symmetry_equiv_pos_as_xyz
'x, y, z'
'-x+1/2, y+1/2, -z+1/2'
'-x, -y, -z'
'x-1/2, -y-1/2, z-1/2'

loop_
_atom_site_label
_atom_site_type_symbol
_atom_site_fract_x
_atom_site_fract_y
_atom_site_fract_z
_atom_site_U_iso_or_equiv
_atom_site_adp_type
_atom_site_occupancy
_atom_site_symmetry_multiplicity
_atom_site_calc_flag
_atom_site_refinement_flags
P1 P 0.51431(4) 0.81042(5) -0.26450(3) 0.02512(13) Uani 1 1 d .
F1 F 0.59308(11) 1.09502(13) -0.25362(8) 0.0418(3) Uani 1 1 d .
F2 F 0.52206(11) 1.33365(13) -0.25914(8) 0.0456(4) Uani 1 1 d .
F3 F 0.36604(11) 1.41376(12) -0.16690(8) 0.0442(3) Uani 1 1 d .
F4 F 0.28277(11) 1.24673(14) -0.07075(8) 0.0447(3) Uani 1 1 d .
F5 F 0.65825(10) 0.66159(11) -0.14502(7) 0.0330(3) Uani 1 1 d .
F6 F 0.86127(10) 0.66183(13) -0.08902(7) 0.0385(3) Uani 1 1 d .
F7 F 0.95260(10) 0.87791(13) -0.03275(8) 0.0393(3) Uani 1 1 d .
F8 F 0.83520(10) 1.09721(13) -0.03234(8) 0.0409(3) Uani 1 1 d .
F9 F 0.28180(9) 0.84712(13) -0.19290(7) 0.0354(3) Uani 1 1 d .
F10 F 0.14739(10) 0.70856(16) -0.11390(8) 0.0489(4) Uani 1 1 d .
F11 F 0.22114(13) 0.58019(17) 0.00948(8) 0.0595(5) Uani 1 1 d .
F12 F 0.43265(12) 0.59353(15) 0.05205(8) 0.0492(4) Uani 1 1 d .
C1 C 0.46933(15) 1.03388(19) -0.16334(11) 0.0248(4) Uani 1 1 d .
C2 C 0.51214(16) 1.1259(2) -0.20861(11) 0.0276(4) Uani 1 1 d .
C3 C 0.47803(17) 1.2515(2) -0.21207(12) 0.0308(4) Uani 1 1 d .
C4 C 0.39932(17) 1.2920(2) -0.16593(13) 0.0317(5) Uani 1 1 d .
C5 C 0.35771(17) 1.2047(2) -0.11783(12) 0.0307(5) Uani 1 1 d .
C6 C 0.39013(16) 1.0794(2) -0.11640(11) 0.0272(4) Uani 1 1 d .
H6 H 0.3582 1.0220 -0.0828 0.033 Uiso 1 1 calc R
C7 C 0.63721(15) 0.88379(19) -0.12332(10) 0.0235(4) Uani 1 1 d .
C8 C 0.69983(16) 0.77421(19) -0.11979(10) 0.0251(4) Uani 1 1 d .
C9 C 0.80471(16) 0.7705(2) -0.09060(11) 0.0265(4) Uani 1 1 d .
C10 C 0.85103(16) 0.8803(2) -0.06168(11) 0.0288(4) Uani 1 1 d .
C11 C 0.79044(16) 0.9902(2) -0.06239(11) 0.0285(4) Uani 1 1 d .
C12 C 0.68678(16) 0.9930(2) -0.09255(11) 0.0267(4) Uani 1 1 d .
H12 H 0.6476 1.0710 -0.0926 0.032 Uiso 1 1 calc R
C13 C 0.43274(16) 0.79773(19) -0.11218(11) 0.0250(4) Uani 1 1 d .
C14 C 0.32358(16) 0.7868(2) -0.13167(11) 0.0277(4) Uani 1 1 d .
C15 C 0.25200(17) 0.7149(2) -0.09221(12) 0.0339(5) Uani 1 1 d .
C16 C 0.28931(19) 0.6500(2) -0.02990(12) 0.0372(5) Uani 1 1 d .
C17 C 0.39703(19) 0.6582(2) -0.00878(12) 0.0342(5) Uani 1 1 d .
C18 C 0.46751(17) 0.7307(2) -0.04851(11) 0.0283(4) Uani 1 1 d .
H18 H 0.5414 0.7352 -0.0322 0.034 Uiso 1 1 calc R
C19 C 0.64635(18) 0.7790(2) -0.30257(12) 0.0338(5) Uani 1 1 d .
H19A H 0.6808 0.7093 -0.2731 0.041 Uiso 1 1 calc R
H19B H 0.6338 0.7464 -0.3537 0.041 Uiso 1 1 calc R
C20 C 0.72750(18) 0.8876(2) -0.30579(13) 0.0390(5) Uani 1 1 d .
H20A H 0.7940 0.8565 -0.3273 0.047 Uiso 1 1 calc R
H20B H 0.7439 0.9196 -0.2555 0.047 Uiso 1 1 calc R
H20C H 0.6968 0.9567 -0.3366 0.047 Uiso 1 1 calc R
C21 C 0.43409(18) 0.9032(2) -0.33261(12) 0.0350(5) Uani 1 1 d .
H21A H 0.3580 0.8747 -0.3308 0.042 Uiso 1 1 calc R
H21B H 0.4364 0.9937 -0.3169 0.042 Uiso 1 1 calc R
C22 C 0.4668(2) 0.8967(3) -0.41261(12) 0.0405(5) Uani 1 1 d .
H22A H 0.4146 0.9443 -0.4441 0.049 Uiso 1 1 calc R
H22B H 0.4683 0.8075 -0.4287 0.049 Uiso 1 1 calc R
H22C H 0.5389 0.9342 -0.4167 0.049 Uiso 1 1 calc R
C23 C 0.4518(2) 0.6515(2) -0.26555(13) 0.0367(5) Uani 1 1 d .
H23A H 0.4942 0.5966 -0.2304 0.044 Uiso 1 1 calc R
H23B H 0.3784 0.6598 -0.2463 0.044 Uiso 1 1 calc R
C24 C 0.4420(2) 0.5831(2) -0.33918(14) 0.0426(6) Uani 1 1 d .
H24A H 0.4069 0.5003 -0.3325 0.051 Uiso 1 1 calc R
H24B H 0.5142 0.5699 -0.3582 0.051 Uiso 1 1 calc R
H24C H 0.3986 0.6346 -0.3746 0.051 Uiso 1 1 calc R
B1 B 0.51378(17) 0.8869(2) -0.15944(12) 0.0232(4) Uani 1 1 d .

loop_
_atom_site_aniso_label
_atom_site_aniso_U_11
_atom_site_aniso_U_22
_atom_site_aniso_U_33
_atom_site_aniso_U_23
_atom_site_aniso_U_13
_atom_site_aniso_U_12
P1 0.0273(3) 0.0250(3) 0.0230(2) 0.0013(2) 0.00026(19) 0.0010(2)
F1 0.0410(7) 0.0390(8) 0.0467(8) 0.0104(6) 0.0195(6) 0.0057(6)
F2 0.0451(8) 0.0333(7) 0.0589(9) 0.0191(7) 0.0088(7) -0.0020(6)
F3 0.0494(8) 0.0243(7) 0.0586(9) 0.0019(6) -0.0011(7) 0.0086(6)
F4 0.0484(8) 0.0412(8) 0.0456(8) -0.0033(6) 0.0154(6) 0.0134(6)
F5 0.0372(7) 0.0233(6) 0.0379(7) -0.0020(5) -0.0063(5) 0.0002(5)
F6 0.0386(7) 0.0334(7) 0.0428(7) 0.0010(6) -0.0077(6) 0.0130(6)
F7 0.0267(6) 0.0457(8) 0.0446(8) 0.0028(6) -0.0106(5) -0.0006(6)
F8 0.0343(7) 0.0351(7) 0.0523(8) -0.0092(6) -0.0093(6) -0.0058(6)
F9 0.0287(6) 0.0415(7) 0.0354(7) 0.0059(6) -0.0045(5) -0.0004(5)
F10 0.0273(7) 0.0673(10) 0.0521(9) 0.0007(8) 0.0004(6) -0.0159(7)
F11 0.0558(9) 0.0798(12) 0.0435(8) 0.0136(8) 0.0077(7) -0.0375(9)
F12 0.0573(9) 0.0579(9) 0.0320(7) 0.0192(7) -0.0025(6) -0.0159(7)
C1 0.0238(9) 0.0249(10) 0.0254(9) 0.0009(8) -0.0023(7) 0.0006(8)
C2 0.0233(9) 0.0312(11) 0.0285(10) 0.0015(9) 0.0023(8) 0.0021(8)
C3 0.0313(10) 0.0262(10) 0.0345(11) 0.0077(9) -0.0023(8) -0.0048(8)
C4 0.0341(11) 0.0220(10) 0.0382(12) -0.0006(9) -0.0065(9) 0.0035(8)
C5 0.0289(10) 0.0342(11) 0.0290(10) -0.0045(9) 0.0006(8) 0.0035(9)
C6 0.0301(10) 0.0264(10) 0.0253(10) 0.0032(8) 0.0009(8) 0.0001(8)
C7 0.0230(9) 0.0258(10) 0.0218(9) 0.0038(8) 0.0027(7) -0.0015(8)
C8 0.0286(10) 0.0258(10) 0.0209(9) 0.0023(8) 0.0000(7) -0.0019(8)
C9 0.0294(10) 0.0276(10) 0.0225(9) 0.0030(8) 0.0011(7) 0.0048(8)
C10 0.0218(9) 0.0385(12) 0.0258(10) 0.0027(9) -0.0024(7) -0.0004(8)
C11 0.0283(10) 0.0290(11) 0.0279(10) -0.0006(8) -0.0008(8) -0.0057(8)
C12 0.0283(10) 0.0255(10) 0.0266(10) 0.0008(8) 0.0024(8) -0.0004(8)
C13 0.0276(10) 0.0229(10) 0.0247(9) -0.0018(8) 0.0025(7) -0.0009(8)
C14 0.0294(10) 0.0282(10) 0.0254(10) -0.0004(8) 0.0001(8) -0.0018(8)
C15 0.0287(10) 0.0386(12) 0.0345(11) -0.0061(10) 0.0029(8) -0.0090(9)
C16 0.0408(12) 0.0416(13) 0.0299(11) -0.0004(10) 0.0102(9) -0.0172(10)
C17 0.0433(12) 0.0356(12) 0.0236(10) 0.0032(9) 0.0010(9) -0.0081(10)
C18 0.0296(10) 0.0301(11) 0.0251(10) 0.0007(8) 0.0002(8) -0.0040(8)
C19 0.0356(11) 0.0373(12) 0.0287(10) 0.0026(9) 0.0053(9) 0.0062(9)
C20 0.0322(11) 0.0497(14) 0.0355(12) 0.0026(11) 0.0064(9) 0.0020(10)
C21 0.0388(12) 0.0376(12) 0.0283(11) 0.0014(9) -0.0044(9) 0.0085(10)
C22 0.0493(14) 0.0448(14) 0.0272(11) 0.0067(10) -0.0017(10) 0.0010(11)
C23 0.0445(13) 0.0301(11) 0.0353(12) -0.0017(10) 0.0005(10) -0.0066(10)
C24 0.0586(15) 0.0302(12) 0.0387(13) -0.0044(10) -0.0009(11) -0.0060(11)
B1 0.0235(10) 0.0233(11) 0.0230(10) 0.0019(9) 0.0017(8) -0.0004(8)

loop_
_atom_type_symbol
_atom_type_description
_atom_type_scat_dispersion_real
_atom_type_scat_dispersion_imag
_atom_type_scat_source
C C 0.0033 0.0016 'International Tables Vol C Tables 4.2.6.8 and 6.1.1.4'
H H 0.0000 0.0000 'International Tables Vol C Tables 4.2.6.8 and 6.1.1.4'
F F 0.0171 0.0103 'International Tables Vol C Tables 4.2.6.8 and 6.1.1.4'
P P 0.1023 0.0942 'International Tables Vol C Tables 4.2.6.8 and 6.1.1.4'
B B 0.0013 0.0007 'International Tables Vol C Tables 4.2.6.8 and 6.1.1.4'

loop_
_geom_angle_atom_site_label_1
_geom_angle_atom_site_label_2
_geom_angle_atom_site_label_3
_geom_angle
C21 P1 C19 108.24(10)
C21 P1 C23 104.99(11)
C19 P1 C23 102.45(11)
C21 P1 B1 112.91(10)
C19 P1 B1 116.89(10)
C23 P1 B1 110.23(10)
C2 C1 C6 114.35(18)
C2 C1 B1 123.10(17)
C6 C1 B1 122.37(17)
F1 C2 C3 115.65(18)
F1 C2 C1 119.81(18)
C3 C2 C1 124.55(19)
F2 C3 C4 120.06(19)
F2 C3 C2 120.6(2)
C4 C3 C2 119.34(19)
F3 C4 C3 120.8(2)
F3 C4 C5 121.3(2)
C3 C4 C5 117.96(19)
F4 C5 C6 120.4(2)
F4 C5 C4 117.50(19)
C6 C5 C4 122.1(2)
C5 C6 C1 121.59(19)
C5 C6 H6 119.2
C1 C6 H6 119.2
C8 C7 C12 115.07(17)
C8 C7 B1 123.09(17)
C12 C7 B1 121.83(17)
F5 C8 C9 116.12(17)
F5 C8 C7 120.08(17)
C9 C8 C7 123.79(19)
F6 C9 C10 119.60(18)
F6 C9 C8 121.04(19)
C10 C9 C8 119.36(19)
F7 C10 C11 121.44(19)
F7 C10 C9 119.99(19)
C11 C10 C9 118.56(18)
F8 C11 C12 120.08(19)
F8 C11 C10 118.44(18)
C12 C11 C10 121.48(19)
C11 C12 C7 121.71(19)
C11 C12 H12 119.1
C7 C12 H12 119.1
C14 C13 C18 115.50(18)
C14 C13 B1 121.80(18)
C18 C13 B1 122.67(18)
F9 C14 C15 116.22(18)
F9 C14 C13 120.20(18)
C15 C14 C13 123.6(2)
F10 C15 C16 120.1(2)
F10 C15 C14 120.6(2)
C16 C15 C14 119.3(2)
F11 C16 C17 120.8(2)
F11 C16 C15 120.3(2)
C17 C16 C15 119.0(2)
F12 C17 C16 118.39(19)
F12 C17 C18 120.4(2)
C16 C17 C18 121.2(2)
C17 C18 C13 121.5(2)
C17 C18 H18 119.2
C13 C18 H18 119.2
C20 C19 P1 118.80(16)
C20 C19 H19A 107.6
P1 C19 H19A 107.6
C20 C19 H19B 107.6
P1 C19 H19B 107.6
H19A C19 H19B 107.0
C19 C20 H20A 109.5
C19 C20 H20B 109.5
H20A C20 H20B 109.5
C19 C20 H20C 109.5
H20A C20 H20C 109.5
H20B C20 H20C 109.5
C22 C21 P1 117.16(17)
C22 C21 H21A 108.0
P1 C21 H21A 108.0
C22 C21 H21B 108.0
P1 C21 H21B 108.0
H21A C21 H21B 107.3
C21 C22 H22A 109.5
C21 C22 H22B 109.5
H22A C22 H22B 109.5
C21 C22 H22C 109.5
H22A C22 H22C 109.5
H22B C22 H22C 109.5
C24 C23 P1 117.32(17)
C24 C23 H23A 108.0
P1 C23 H23A 108.0
C24 C23 H23B 108.0
P1 C23 H23B 108.0
H23A C23 H23B 107.2
C23 C24 H24A 109.5
C23 C24 H24B 109.5
H24A C24 H24B 109.5
C23 C24 H24C 109.5
H24A C24 H24C 109.5
H24B C24 H24C 109.5
C13 B1 C7 111.34(16)
C13 B1 C1 110.37(16)
C7 B1 C1 110.02(16)
C13 B1 P1 106.38(13)
C7 B1 P1 108.71(13)
C1 B1 P1 109.93(13)

loop_
_geom_bond_atom_site_label_1
_geom_bond_atom_site_label_2
_geom_bond_distance
P1 C21 1.827(2)
P1 C19 1.828(2)
P1 C23 1.836(2)
P1 B1 2.057(2)
F1 C2 1.354(2)
F2 C3 1.340(2)
F3 C4 1.341(2)
F4 C5 1.356(2)
F5 C8 1.359(2)
F6 C9 1.336(2)
F7 C10 1.341(2)
F8 C11 1.354(2)
F9 C14 1.356(2)
F10 C15 1.339(2)
F11 C16 1.342(2)
F12 C17 1.348(3)
C1 C2 1.383(3)
C1 C6 1.404(3)
C1 B1 1.637(3)
C2 C3 1.382(3)
C3 C4 1.374(3)
C4 C5 1.375(3)
C5 C6 1.374(3)
C6 H6 0.9500
C7 C8 1.386(3)
C7 C12 1.403(3)
C7 B1 1.636(3)
C8 C9 1.381(3)
C9 C10 1.379(3)
C10 C11 1.375(3)
C11 C12 1.373(3)
C12 H12 0.9500
C13 C14 1.387(3)
C13 C18 1.398(3)
C13 B1 1.635(3)
C14 C15 1.382(3)
C15 C16 1.377(3)
C16 C17 1.374(3)
C17 C18 1.379(3)
C18 H18 0.9500
C19 C20 1.520(3)
C19 H19A 0.9900
C19 H19B 0.9900
C20 H20A 0.9800
C20 H20B 0.9800
C20 H20C 0.9800
C21 C22 1.515(3)
C21 H21A 0.9900
C21 H21B 0.9900
C22 H22A 0.9800
C22 H22B 0.9800
C22 H22C 0.9800
C23 C24 1.509(3)
C23 H23A 0.9900
C23 H23B 0.9900
C24 H24A 0.9800
C24 H24B 0.9800
C24 H24C 0.9800

loop_
_geom_torsion_atom_site_label_1
_geom_torsion_atom_site_label_2
_geom_torsion_atom_site_label_3
_geom_torsion_atom_site_label_4
_geom_torsion
C6 C1 C2 F1 176.65(18)
B1 C1 C2 F1 1.5(3)
C6 C1 C2 C3 -3.4(3)
B1 C1 C2 C3 -178.58(19)
F1 C2 C3 F2 1.8(3)
C1 C2 C3 F2 -178.12(19)
F1 C2 C3 C4 -177.31(19)
C1 C2 C3 C4 2.8(3)
F2 C3 C4 F3 -0.4(3)
C2 C3 C4 F3 178.67(19)
F2 C3 C4 C5 -179.05(19)
C2 C3 C4 C5 0.1(3)
F3 C4 C5 F4 -0.8(3)
C3 C4 C5 F4 177.78(19)
F3 C4 C5 C6 179.46(19)
C3 C4 C5 C6 -1.9(3)
F4 C5 C6 C1 -178.56(18)
C4 C5 C6 C1 1.1(3)
C2 C1 C6 C5 1.5(3)
B1 C1 C6 C5 176.63(19)
C12 C7 C8 F5 177.17(16)
B1 C7 C8 F5 -2.0(3)
C12 C7 C8 C9 -1.9(3)
B1 C7 C8 C9 178.90(18)
F5 C8 C9 F6 1.2(3)
C7 C8 C9 F6 -179.71(18)
F5 C8 C9 C10 -177.88(17)
C7 C8 C9 C10 1.3(3)
F6 C9 C10 F7 0.6(3)
C8 C9 C10 F7 179.60(18)
F6 C9 C10 C11 -178.53(18)
C8 C9 C10 C11 0.5(3)
F7 C10 C11 F8 -0.6(3)
C9 C10 C11 F8 178.43(18)
F7 C10 C11 C12 179.45(18)
C9 C10 C11 C12 -1.5(3)
F8 C11 C12 C7 -179.17(18)
C10 C11 C12 C7 0.7(3)
C8 C7 C12 C11 0.9(3)
B1 C7 C12 C11 -179.89(18)
C18 C13 C14 F9 -179.39(18)
B1 C13 C14 F9 2.5(3)
C18 C13 C14 C15 -0.3(3)
B1 C13 C14 C15 -178.4(2)
F9 C14 C15 F10 -1.0(3)
C13 C14 C15 F10 179.9(2)
F9 C14 C15 C16 179.3(2)
C13 C14 C15 C16 0.1(3)
F10 C15 C16 F11 -0.1(4)
C14 C15 C16 F11 179.7(2)
F10 C15 C16 C17 -180.0(2)
C14 C15 C16 C17 -0.2(4)
F11 C16 C17 F12 0.5(3)
C15 C16 C17 F12 -179.6(2)
F11 C16 C17 C18 -179.4(2)
C15 C16 C17 C18 0.5(4)
F12 C17 C18 C13 179.4(2)
C16 C17 C18 C13 -0.7(4)
C14 C13 C18 C17 0.5(3)
B1 C13 C18 C17 178.7(2)
C21 P1 C19 C20 73.7(2)
C23 P1 C19 C20 -175.67(18)
B1 P1 C19 C20 -55.1(2)
C19 P1 C21 C22 21.5(2)
C23 P1 C21 C22 -87.4(2)
B1 P1 C21 C22 152.52(18)
C21 P1 C23 C24 56.1(2)
C19 P1 C23 C24 -56.9(2)
B1 P1 C23 C24 177.99(18)
C14 C13 B1 C7 179.05(18)
C18 C13 B1 C7 1.0(3)
C14 C13 B1 C1 56.6(2)
C18 C13 B1 C1 -121.5(2)
C14 C13 B1 P1 -62.7(2)
C18 C13 B1 P1 119.31(18)
C8 C7 B1 C13 64.0(2)
C12 C7 B1 C13 -115.1(2)
C8 C7 B1 C1 -173.34(17)
C12 C7 B1 C1 7.6(2)
C8 C7 B1 P1 -52.9(2)
C12 C7 B1 P1 127.98(17)
C2 C1 B1 C13 -170.12(18)
C6 C1 B1 C13 15.1(3)
C2 C1 B1 C7 66.6(2)
C6 C1 B1 C7 -108.1(2)
C2 C1 B1 P1 -53.1(2)
C6 C1 B1 P1 132.18(17)
C21 P1 B1 C13 104.17(15)
C19 P1 B1 C13 -129.30(14)
C23 P1 B1 C13 -12.91(17)
C21 P1 B1 C7 -135.83(14)
C19 P1 B1 C7 -9.29(17)
C23 P1 B1 C7 107.10(15)
C21 P1 B1 C1 -15.34(17)
C19 P1 B1 C1 111.19(14)
C23 P1 B1 C1 -132.42(14)
